data_8101773
loop_
_publ_author_name
'Ramos Silva, M.'
'Matos Beja, A.'
'Paix\~ao, J. A.'
'Cabral, A. M. T. D. V.'
'Barradas, F. I. F.'
'Paliteiro, C.'
'Sobral, A. J. F. N.'

_publ_section_title
;
Crystal structure of 2,5-dimethyl-1-(4-nitrophenyl)-1H-pyrrole, 
C~24~H~24~N~4~O~4~
;
_journal_issue 2
_journal_name_full 'Zeitschrift f\"ur Kristallographie - New Crystal Structures'
_journal_page_first 273
_journal_page_last 274
_journal_volume 220
_journal_year 2005
_chemical_formula_sum 'C12 H12 N2 O2'
_chemical_formula_weight 216.13
_chemical_name_systematic
; 
 2,5-dimethyl-1-(4-nitrophenyl)-1H-pyrrole
;
_space_group_IT_number 14
_symmetry_cell_setting monoclinic
_symmetry_space_group_name_Hall '-P 2ybc'
_symmetry_space_group_name_H-M 'P 1 21/c 1'
_atom_sites_solution_hydrogens geom
_atom_sites_solution_primary direct
_atom_sites_solution_secondary difmap
_audit_creation_method SHELXL-97
_cell_angle_alpha 90.00
_cell_angle_beta 104.26(5)
_cell_angle_gamma 90.00
_cell_formula_units_Z 8
_cell_length_a 12.660(6)
_cell_length_b 13.8928(13)
_cell_length_c 13.448(8)
_cell_measurement_reflns_used 24
_cell_measurement_temperature 293(2)
_cell_measurement_theta_max 12.27
_cell_measurement_theta_min 4.69
_cell_volume 2292.4(18)
_computing_cell_refinement 'CAD-4 software (Enraf-Nonius, 1989)'
_computing_data_collection 'CAD-4 software (Enraf-Nonius, 1989)'
_computing_data_reduction 'HELENA (Spek, 1997)'
_computing_molecular_graphics PLATON
_computing_publication_material 'SHELXL-97 (Sheldrick, 1997)'
_computing_structure_refinement 'SHELXL-97 (Sheldrick, 1997)'
_computing_structure_solution 'SHELXS-97 (Sheldrick, 1990)'
_diffrn_ambient_temperature 293(2)
_diffrn_measured_fraction_theta_full 0.992
_diffrn_measured_fraction_theta_max 0.992
_diffrn_measurement_device_type 'Enraf-Nonius Mach3'
_diffrn_measurement_method '\w-2\q, profile fit'
_diffrn_radiation_monochromator graphite
_diffrn_radiation_source 'fine-focus sealed tube'
_diffrn_radiation_type MoK\a
_diffrn_radiation_wavelength 0.71073
_diffrn_reflns_av_R_equivalents 0.0907
_diffrn_reflns_av_sigmaI/netI 0.4631
_diffrn_reflns_limit_h_max 15
_diffrn_reflns_limit_h_min -14
_diffrn_reflns_limit_k_max 16
_diffrn_reflns_limit_k_min 0
_diffrn_reflns_limit_l_max 0
_diffrn_reflns_limit_l_min -16
_diffrn_reflns_number 4419
_diffrn_reflns_theta_full 25.47
_diffrn_reflns_theta_max 25.47
_diffrn_reflns_theta_min 2.93
_diffrn_standards_decay_% 2
_diffrn_standards_interval_time 180
_diffrn_standards_number 3
_exptl_absorpt_coefficient_mu 0.087
_exptl_absorpt_correction_type none
_exptl_crystal_colour yellow
_exptl_crystal_density_diffrn 1.253
_exptl_crystal_density_method 'not measured'
_exptl_crystal_description plate
_exptl_crystal_F_000 912
_exptl_crystal_size_max 0.44
_exptl_crystal_size_mid 0.24
_exptl_crystal_size_min 0.05
_refine_diff_density_max 0.206
_refine_diff_density_min -0.217
_refine_diff_density_rms 0.048
_refine_ls_extinction_method none
_refine_ls_goodness_of_fit_ref 0.954
_refine_ls_hydrogen_treatment riding
_refine_ls_matrix_type full
_refine_ls_number_parameters 293
_refine_ls_number_reflns 4227
_refine_ls_number_restraints 0
_refine_ls_restrained_S_all 0.954
_refine_ls_R_factor_all 0.3948
_refine_ls_R_factor_gt 0.0747
_refine_ls_shift/su_max 0.000
_refine_ls_shift/su_mean 0.000
_refine_ls_structure_factor_coef Fsqd
_refine_ls_weighting_details 'calc w=1/[\s^2^(Fo^2^)+(0.0693P)^2^+0.0000P] where P=(Fo^2^+2Fc^2^)/3'
_refine_ls_weighting_scheme calc
_refine_ls_wR_factor_gt 0.1323
_refine_ls_wR_factor_ref 0.1994
_reflns_number_gt 1108
_reflns_number_total 4227
_reflns_threshold_expression >2sigma(I)
_cod_data_source_file 1267-1524.cff
_cod_data_source_block fib
_cod_original_cell_volume 2292.3(17)
_cod_original_sg_symbol_H-M 'P 1 2(1)/c 1'
_cod_database_code 8101773

loop_
_symmetry_equiv_pos_as_xyz
'x, y, z'
'-x, y+1/2, -z+1/2'
'-x, -y, -z'
'x, -y-1/2, z-1/2'

loop_
_atom_site_label
_atom_site_type_symbol
_atom_site_fract_x
_atom_site_fract_y
_atom_site_fract_z
_atom_site_U_iso_or_equiv
_atom_site_adp_type
_atom_site_occupancy
_atom_site_symmetry_multiplicity
_atom_site_Wyckoff_symbol
_atom_site_calc_flag
_atom_site_refinement_flags
_atom_site_disorder_assembly
_atom_site_disorder_group
N1 N 0.3712(3) 0.2589(4) 0.2079(3) 0.0533(13) Uani 1 4 e d . . .
C10 C 0.5828(5) 0.3789(4) 0.0495(5) 0.0605(17) Uani 1 4 e d . . .
C12 C 0.5392(5) 0.3411(4) 0.2058(4) 0.0680(17) Uani 1 4 e d . . .
H12 H 0.5574 0.3411 0.2772 0.082 Uiso 1 4 e calc R . .
C3 C 0.2741(4) 0.1508(5) 0.2644(4) 0.0649(18) Uani 1 4 e d . . .
H3 H 0.2435 0.0930 0.2780 0.078 Uiso 1 4 e calc R . .
C9 C 0.4879(6) 0.3400(5) -0.0042(5) 0.0758(19) Uani 1 4 e d . . .
H9 H 0.4711 0.3390 -0.0755 0.091 Uiso 1 4 e calc R . .
O1 O 0.6371(5) 0.4082(5) -0.0984(5) 0.145(3) Uani 1 4 e d . . .
C11 C 0.6097(5) 0.3806(4) 0.1539(5) 0.0740(19) Uani 1 4 e d . . .
H11 H 0.6750 0.4082 0.1897 0.089 Uiso 1 4 e calc R . .
C8 C 0.4161(4) 0.3018(5) 0.0476(4) 0.0716(19) Uani 1 4 e d . . .
H8 H 0.3500 0.2762 0.0112 0.086 Uiso 1 4 e calc R . .
C2 C 0.2523(4) 0.2422(5) 0.3002(4) 0.0604(17) Uani 1 4 e d . . .
H2 H 0.2050 0.2548 0.3417 0.072 Uiso 1 4 e calc R . .
C4 C 0.3478(4) 0.1617(5) 0.2065(4) 0.0538(16) Uani 1 4 e d . . .
C1 C 0.3116(5) 0.3081(5) 0.2642(4) 0.0596(17) Uani 1 4 e d . . .
O2 O 0.7445(5) 0.4483(5) 0.0426(5) 0.145(3) Uani 1 4 e d . . .
N2 N 0.6604(6) 0.4150(5) -0.0063(6) 0.093(2) Uani 1 4 e d . . .
C5 C 0.3995(5) 0.0907(4) 0.1519(5) 0.089(2) Uani 1 4 e d . . .
H5A H 0.3775 0.1029 0.0795 0.134 Uiso 1 4 e calc R . .
H5B H 0.3773 0.0270 0.1657 0.134 Uiso 1 4 e calc R . .
H5C H 0.4773 0.0959 0.1751 0.134 Uiso 1 4 e calc R . .
C7 C 0.4424(4) 0.3017(4) 0.1530(4) 0.0497(15) Uani 1 4 e d . . .
C6 C 0.3184(5) 0.4126(5) 0.2803(5) 0.103(3) Uani 1 4 e d . . .
H6A H 0.2668 0.4321 0.3180 0.154 Uiso 1 4 e calc R . .
H6B H 0.3023 0.4447 0.2150 0.154 Uiso 1 4 e calc R . .
H6C H 0.3907 0.4295 0.3182 0.154 Uiso 1 4 e calc R . .
O3 O 0.3863(4) 0.6027(4) 0.4819(4) 0.1121(19) Uani 1 4 e d . . .
N4 N 0.2991(5) 0.6325(4) 0.4886(5) 0.0805(18) Uani 1 4 e d . . .
C18 C -0.0374(5) 0.6142(5) 0.0455(5) 0.097(2) Uani 1 4 e d . . .
H18A H -0.0920 0.5896 -0.0115 0.145 Uiso 1 4 e calc R . .
H18B H -0.0462 0.5855 0.1078 0.145 Uiso 1 4 e calc R . .
H18C H 0.0336 0.5989 0.0364 0.145 Uiso 1 4 e calc R . .
C22 C 0.2230(5) 0.6661(4) 0.3934(5) 0.0530(16) Uani 1 4 e d . . .
C19 C 0.0833(5) 0.7351(4) 0.2231(4) 0.0469(15) Uani 1 4 e d . . .
C14 C -0.1125(5) 0.7841(6) -0.0132(4) 0.0691(19) Uani 1 4 e d . . .
H14 H -0.1608 0.7687 -0.0753 0.083 Uiso 1 4 e calc R . .
C13 C -0.0490(5) 0.7210(5) 0.0512(5) 0.0583(17) Uani 1 4 e d . . .
C17 C 0.0328(6) 0.9461(4) 0.1943(5) 0.105(2) Uani 1 4 e d . . .
H17A H 0.1106 0.9418 0.2065 0.157 Uiso 1 4 e calc R . .
H17B H 0.0121 0.9374 0.2577 0.157 Uiso 1 4 e calc R . .
H17C H 0.0089 1.0082 0.1663 0.157 Uiso 1 4 e calc R . .
C21 C 0.1253(5) 0.7009(4) 0.4010(4) 0.0665(18) Uani 1 4 e d . . .
H21 H 0.1069 0.7014 0.4639 0.080 Uiso 1 4 e calc R . .
C24 C 0.1808(5) 0.6983(4) 0.2170(4) 0.0659(18) Uani 1 4 e d . . .
H24 H 0.1990 0.6968 0.1541 0.079 Uiso 1 4 e calc R . .
N3 N 0.0100(4) 0.7737(4) 0.1335(3) 0.0529(13) Uani 1 4 e d . . .
C16 C -0.0188(5) 0.8699(5) 0.1203(5) 0.0645(18) Uani 1 4 e d . . .
C23 C 0.2525(5) 0.6635(4) 0.3027(5) 0.0712(19) Uani 1 4 e d . . .
H23 H 0.3197 0.6387 0.2991 0.085 Uiso 1 4 e calc R . .
C20 C 0.0536(4) 0.7356(4) 0.3139(4) 0.0692(19) Uani 1 4 e d . . .
H20 H -0.0143 0.7591 0.3171 0.083 Uiso 1 4 e calc R . .
O4 O 0.2716(4) 0.6345(4) 0.5676(4) 0.122(2) Uani 1 4 e d . . .
C15 C -0.0933(5) 0.8769(5) 0.0291(6) 0.073(2) Uani 1 4 e d . . .
H15 H -0.1262 0.9334 -0.0005 0.088 Uiso 1 4 e calc R . .

loop_
_atom_site_aniso_label
_atom_site_aniso_U_11
_atom_site_aniso_U_22
_atom_site_aniso_U_33
_atom_site_aniso_U_23
_atom_site_aniso_U_13
_atom_site_aniso_U_12
N1 0.053(3) 0.058(4) 0.052(3) -0.007(3) 0.018(3) -0.005(3)
C10 0.056(4) 0.058(4) 0.075(5) 0.005(4) 0.030(4) -0.006(3)
C12 0.062(4) 0.083(5) 0.057(4) 0.003(4) 0.010(4) -0.018(4)
C3 0.060(4) 0.075(5) 0.063(4) 0.011(4) 0.023(3) -0.018(4)
C9 0.075(5) 0.105(6) 0.054(4) 0.004(4) 0.028(4) -0.012(4)
O1 0.149(6) 0.190(6) 0.124(5) 0.024(5) 0.090(5) -0.021(4)
C11 0.060(4) 0.083(5) 0.077(5) -0.006(4) 0.012(4) -0.028(4)
C8 0.054(4) 0.110(6) 0.045(4) 0.011(4) 0.003(3) -0.014(4)
C2 0.053(4) 0.086(5) 0.046(4) 0.004(4) 0.019(3) 0.001(4)
C4 0.057(4) 0.052(5) 0.053(4) -0.011(4) 0.015(3) -0.009(3)
C1 0.071(4) 0.055(5) 0.060(4) -0.002(4) 0.031(4) 0.002(4)
O2 0.103(4) 0.173(6) 0.176(7) 0.006(5) 0.065(5) -0.048(4)
N2 0.090(6) 0.091(5) 0.118(7) 0.017(5) 0.061(6) -0.004(4)
C5 0.110(5) 0.055(5) 0.112(6) -0.008(4) 0.047(5) -0.010(4)
C7 0.046(4) 0.048(4) 0.055(4) 0.007(3) 0.014(3) 0.000(3)
C6 0.128(6) 0.088(6) 0.115(7) -0.023(5) 0.072(5) -0.011(5)
O3 0.082(4) 0.134(5) 0.116(4) 0.049(3) 0.016(3) 0.029(3)
N4 0.065(4) 0.083(5) 0.087(5) -0.007(4) 0.006(4) 0.016(4)
C18 0.118(6) 0.085(6) 0.086(5) -0.031(4) 0.022(4) -0.013(5)
C22 0.043(4) 0.056(4) 0.054(4) 0.016(3) 0.000(3) 0.008(3)
C19 0.050(4) 0.046(4) 0.045(4) 0.004(3) 0.013(3) 0.004(3)
C14 0.050(4) 0.118(7) 0.037(4) 0.010(5) 0.006(3) 0.000(4)
C13 0.061(4) 0.074(5) 0.045(4) -0.014(4) 0.022(3) -0.008(4)
C17 0.145(7) 0.056(5) 0.100(6) 0.000(4) 0.003(5) 0.019(5)
C21 0.067(5) 0.091(5) 0.042(4) -0.006(4) 0.015(4) 0.005(4)
C24 0.060(4) 0.083(5) 0.065(4) 0.019(4) 0.033(4) 0.018(4)
N3 0.058(3) 0.055(4) 0.048(3) 0.003(3) 0.016(3) 0.003(3)
C16 0.075(5) 0.058(5) 0.055(5) 0.008(4) 0.006(4) 0.005(4)
C23 0.064(5) 0.077(5) 0.080(5) 0.020(4) 0.030(4) 0.020(4)
C20 0.050(4) 0.104(5) 0.050(4) 0.005(4) 0.006(3) 0.023(4)
O4 0.126(5) 0.172(5) 0.057(3) -0.001(4) 0.001(3) 0.067(4)
C15 0.076(5) 0.079(6) 0.067(5) 0.018(5) 0.021(4) 0.019(4)

loop_
_atom_type_symbol
_atom_type_description
_atom_type_scat_dispersion_real
_atom_type_scat_dispersion_imag
_atom_type_scat_source
C C 0.0033 0.0016 'International Tables Vol C Tables 4.2.6.8 and 6.1.1.4'
H H 0.0000 0.0000 'International Tables Vol C Tables 4.2.6.8 and 6.1.1.4'
N N 0.0061 0.0033 'International Tables Vol C Tables 4.2.6.8 and 6.1.1.4'
O O 0.0106 0.0060 'International Tables Vol C Tables 4.2.6.8 and 6.1.1.4'

loop_
_geom_angle_atom_site_label_1
_geom_angle_atom_site_label_2
_geom_angle_atom_site_label_3
_geom_angle
_geom_angle_site_symmetry_1
_geom_angle_site_symmetry_3
_geom_angle_publ_flag
C1 N1 C4 110.4(5) . . ?
C1 N1 C7 125.4(5) . . ?
C4 N1 C7 124.1(5) . . ?
C9 C10 C11 121.5(6) . . ?
C9 C10 N2 118.8(7) . . ?
C11 C10 N2 119.6(7) . . ?
C7 C12 C11 120.4(6) . . ?
C7 C12 H12 119.8 . . ?
C11 C12 H12 119.8 . . ?
C4 C3 C2 108.3(5) . . ?
C4 C3 H3 125.8 . . ?
C2 C3 H3 125.8 . . ?
C10 C9 C8 119.5(6) . . ?
C10 C9 H9 120.3 . . ?
C8 C9 H9 120.3 . . ?
C10 C11 C12 119.2(6) . . ?
C10 C11 H11 120.4 . . ?
C12 C11 H11 120.4 . . ?
C7 C8 C9 120.0(5) . . ?
C7 C8 H8 120.0 . . ?
C9 C8 H8 120.0 . . ?
C1 C2 C3 108.4(5) . . ?
C1 C2 H2 125.8 . . ?
C3 C2 H2 125.8 . . ?
C3 C4 N1 106.0(5) . . ?
C3 C4 C5 131.3(6) . . ?
N1 C4 C5 122.7(5) . . ?
C2 C1 N1 106.9(6) . . ?
C2 C1 C6 129.6(6) . . ?
N1 C1 C6 123.5(6) . . ?
O2 N2 O1 123.6(8) . . ?
O2 N2 C10 117.9(8) . . ?
O1 N2 C10 118.4(8) . . ?
C4 C5 H5A 109.5 . . ?
C4 C5 H5B 109.5 . . ?
H5A C5 H5B 109.5 . . ?
C4 C5 H5C 109.5 . . ?
H5A C5 H5C 109.5 . . ?
H5B C5 H5C 109.5 . . ?
C12 C7 C8 119.5(5) . . ?
C12 C7 N1 119.8(5) . . ?
C8 C7 N1 120.7(5) . . ?
C1 C6 H6A 109.5 . . ?
C1 C6 H6B 109.5 . . ?
H6A C6 H6B 109.5 . . ?
C1 C6 H6C 109.5 . . ?
H6A C6 H6C 109.5 . . ?
H6B C6 H6C 109.5 . . ?
O4 N4 O3 123.2(7) . . ?
O4 N4 C22 119.5(6) . . ?
O3 N4 C22 117.3(7) . . ?
C13 C18 H18A 109.5 . . ?
C13 C18 H18B 109.5 . . ?
H18A C18 H18B 109.5 . . ?
C13 C18 H18C 109.5 . . ?
H18A C18 H18C 109.5 . . ?
H18B C18 H18C 109.5 . . ?
C21 C22 C23 122.3(6) . . ?
C21 C22 N4 117.4(6) . . ?
C23 C22 N4 120.3(6) . . ?
C24 C19 C20 120.7(5) . . ?
C24 C19 N3 120.1(5) . . ?
C20 C19 N3 119.2(5) . . ?
C13 C14 C15 108.6(6) . . ?
C13 C14 H14 125.7 . . ?
C15 C14 H14 125.7 . . ?
C14 C13 N3 106.8(6) . . ?
C14 C13 C18 131.4(7) . . ?
N3 C13 C18 121.8(6) . . ?
C16 C17 H17A 109.5 . . ?
C16 C17 H17B 109.5 . . ?
H17A C17 H17B 109.5 . . ?
C16 C17 H17C 109.5 . . ?
H17A C17 H17C 109.5 . . ?
H17B C17 H17C 109.5 . . ?
C22 C21 C20 118.8(5) . . ?
C22 C21 H21 120.6 . . ?
C20 C21 H21 120.6 . . ?
C19 C24 C23 120.5(5) . . ?
C19 C24 H24 119.8 . . ?
C23 C24 H24 119.8 . . ?
C13 N3 C16 109.6(6) . . ?
C13 N3 C19 125.8(5) . . ?
C16 N3 C19 124.4(5) . . ?
C15 C16 N3 106.8(6) . . ?
C15 C16 C17 130.3(7) . . ?
N3 C16 C17 122.8(6) . . ?
C22 C23 C24 118.3(5) . . ?
C22 C23 H23 120.9 . . ?
C24 C23 H23 120.9 . . ?
C19 C20 C21 119.3(5) . . ?
C19 C20 H20 120.3 . . ?
C21 C20 H20 120.3 . . ?
C16 C15 C14 108.2(6) . . ?
C16 C15 H15 125.9 . . ?
C14 C15 H15 125.9 . . ?

loop_
_geom_bond_atom_site_label_1
_geom_bond_atom_site_label_2
_geom_bond_distance
_geom_bond_site_symmetry_2
_geom_bond_publ_flag
N1 C1 1.375(6) . ?
N1 C4 1.381(7) . ?
N1 C7 1.428(6) . ?
C10 C9 1.353(7) . ?
C10 C11 1.360(7) . ?
C10 N2 1.464(8) . ?
C12 C7 1.371(7) . ?
C12 C11 1.376(7) . ?
C12 H12 0.9300 . ?
C3 C4 1.363(6) . ?
C3 C2 1.408(7) . ?
C3 H3 0.9300 . ?
C9 C8 1.380(7) . ?
C9 H9 0.9300 . ?
O1 N2 1.204(7) . ?
C11 H11 0.9300 . ?
C8 C7 1.373(6) . ?
C8 H8 0.9300 . ?
C2 C1 1.347(7) . ?
C2 H2 0.9300 . ?
C4 C5 1.476(7) . ?
C1 C6 1.468(8) . ?
O2 N2 1.198(7) . ?
C5 H5A 0.9600 . ?
C5 H5B 0.9600 . ?
C5 H5C 0.9600 . ?
C6 H6A 0.9600 . ?
C6 H6B 0.9600 . ?
C6 H6C 0.9600 . ?
O3 N4 1.203(6) . ?
N4 O4 1.197(6) . ?
N4 C22 1.476(7) . ?
C18 C13 1.494(8) . ?
C18 H18A 0.9600 . ?
C18 H18B 0.9600 . ?
C18 H18C 0.9600 . ?
C22 C21 1.355(6) . ?
C22 C23 1.361(7) . ?
C19 C24 1.357(6) . ?
C19 C20 1.363(6) . ?
C19 N3 1.431(6) . ?
C14 C13 1.350(7) . ?
C14 C15 1.406(8) . ?
C14 H14 0.9300 . ?
C13 N3 1.383(6) . ?
C17 C16 1.489(8) . ?
C17 H17A 0.9600 . ?
C17 H17B 0.9600 . ?
C17 H17C 0.9600 . ?
C21 C20 1.381(7) . ?
C21 H21 0.9300 . ?
C24 C23 1.368(7) . ?
C24 H24 0.9300 . ?
N3 C16 1.384(7) . ?
C16 C15 1.354(7) . ?
C23 H23 0.9300 . ?
C20 H20 0.9300 . ?
C15 H15 0.9300 . ?

loop_
_geom_torsion_atom_site_label_1
_geom_torsion_atom_site_label_2
_geom_torsion_atom_site_label_3
_geom_torsion_atom_site_label_4
_geom_torsion
_geom_torsion_site_symmetry_1
_geom_torsion_site_symmetry_2
_geom_torsion_site_symmetry_3
_geom_torsion_site_symmetry_4
_geom_torsion_publ_flag
C11 C10 C9 C8 0.5(10) . . . . ?
N2 C10 C9 C8 177.1(6) . . . . ?
C9 C10 C11 C12 0.6(10) . . . . ?
N2 C10 C11 C12 -176.0(5) . . . . ?
C7 C12 C11 C10 -0.9(9) . . . . ?
C10 C9 C8 C7 -1.4(9) . . . . ?
C4 C3 C2 C1 0.3(7) . . . . ?
C2 C3 C4 N1 0.5(6) . . . . ?
C2 C3 C4 C5 179.3(6) . . . . ?
C1 N1 C4 C3 -1.1(6) . . . . ?
C7 N1 C4 C3 -177.6(5) . . . . ?
C1 N1 C4 C5 180.0(5) . . . . ?
C7 N1 C4 C5 3.5(8) . . . . ?
C3 C2 C1 N1 -0.9(6) . . . . ?
C3 C2 C1 C6 -179.4(6) . . . . ?
C4 N1 C1 C2 1.3(6) . . . . ?
C7 N1 C1 C2 177.7(5) . . . . ?
C4 N1 C1 C6 179.8(5) . . . . ?
C7 N1 C1 C6 -3.7(9) . . . . ?
C9 C10 N2 O2 -179.3(7) . . . . ?
C11 C10 N2 O2 -2.6(10) . . . . ?
C9 C10 N2 O1 -0.4(10) . . . . ?
C11 C10 N2 O1 176.3(7) . . . . ?
C11 C12 C7 C8 0.1(8) . . . . ?
C11 C12 C7 N1 178.5(5) . . . . ?
C9 C8 C7 C12 1.1(9) . . . . ?
C9 C8 C7 N1 -177.3(5) . . . . ?
C1 N1 C7 C12 71.1(7) . . . . ?
C4 N1 C7 C12 -112.9(6) . . . . ?
C1 N1 C7 C8 -110.5(6) . . . . ?
C4 N1 C7 C8 65.5(7) . . . . ?
O4 N4 C22 C21 2.0(9) . . . . ?
O3 N4 C22 C21 -179.1(6) . . . . ?
O4 N4 C22 C23 -179.4(6) . . . . ?
O3 N4 C22 C23 -0.5(9) . . . . ?
C15 C14 C13 N3 -0.2(6) . . . . ?
C15 C14 C13 C18 179.1(6) . . . . ?
C23 C22 C21 C20 -0.5(9) . . . . ?
N4 C22 C21 C20 178.0(5) . . . . ?
C20 C19 C24 C23 -1.9(9) . . . . ?
N3 C19 C24 C23 178.4(5) . . . . ?
C14 C13 N3 C16 1.0(6) . . . . ?
C18 C13 N3 C16 -178.4(5) . . . . ?
C14 C13 N3 C19 176.3(5) . . . . ?
C18 C13 N3 C19 -3.0(8) . . . . ?
C24 C19 N3 C13 71.6(7) . . . . ?
C20 C19 N3 C13 -108.2(6) . . . . ?
C24 C19 N3 C16 -113.7(6) . . . . ?
C20 C19 N3 C16 66.5(7) . . . . ?
C13 N3 C16 C15 -1.5(6) . . . . ?
C19 N3 C16 C15 -176.9(5) . . . . ?
C13 N3 C16 C17 -178.0(5) . . . . ?
C19 N3 C16 C17 6.6(9) . . . . ?
C21 C22 C23 C24 0.7(9) . . . . ?
N4 C22 C23 C24 -177.9(5) . . . . ?
C19 C24 C23 C22 0.6(9) . . . . ?
C24 C19 C20 C21 2.0(9) . . . . ?
N3 C19 C20 C21 -178.2(5) . . . . ?
C22 C21 C20 C19 -0.8(9) . . . . ?
N3 C16 C15 C14 1.3(7) . . . . ?
C17 C16 C15 C14 177.5(6) . . . . ?
C13 C14 C15 C16 -0.7(7) . . . . ?

loop_
_cod_related_entry_id
_cod_related_entry_database
_cod_related_entry_code
1 ChemSpider 404016
